data_7115938
loop_
_publ_author_name
'Tao Liang'
'Guilong Li'
'Lukasz Wojtas'
'Jon C. Antilla'

_publ_section_title
;
 Chiral metal phosphate catalysis: highly asymmetric hetero-Diels-Alder
 reactions
;
_journal_name_full Chem.Commun.
_journal_page_first 14187
_journal_paper_doi 10.1039/C4cc06520D
_journal_volume 50
_journal_year 2014
_chemical_absolute_configuration ad
_chemical_formula_moiety "'C19 H14 Cl N O3"
_chemical_formula_sum 'C19 H14 Cl N O3'
_chemical_formula_weight 339.76
_chemical_name_systematic
; 
 ? 
;
_space_group_IT_number 19
_symmetry_cell_setting orthorhombic
_symmetry_space_group_name_Hall 'P 2ac 2ab'
_symmetry_space_group_name_H-M 'P 21 21 21'
_atom_sites_solution_hydrogens geom
_atom_sites_solution_primary direct
_atom_sites_solution_secondary difmap
_audit_creation_method SHELXL-97
_cell_angle_alpha 90.00
_cell_angle_beta 90.00
_cell_angle_gamma 90.00
_cell_formula_units_Z 4
_cell_length_a 5.70670(10)
_cell_length_b 13.4355(2)
_cell_length_c 20.8250(3)
_cell_measurement_temperature 228(2)
_cell_volume 1596.70(4)
_computing_cell_refinement 'APEX2 (Bruker, 2010); SAINT (Bruker, 2009)'
_computing_data_collection 'APEX2 (Bruker, 2010)'
_computing_data_reduction 'SAINT (Bruker, 2009);XPREP(Sheldrick,2008)'
_computing_publication_material 'OLEX2 (Dolomanov,2009)'
_computing_structure_refinement 'SHELXTL (Sheldrick, 2008), OLEX2 (2009)'
_computing_structure_solution 'SHELXS-97 (Sheldrick, 2008)'
_diffrn_ambient_temperature 228(2)
_diffrn_measured_fraction_theta_full 0.984
_diffrn_measured_fraction_theta_max 0.984
_diffrn_measurement_device_type 'BRUKER SMART APEXII CCD'
_diffrn_measurement_method 'omega scans'
_diffrn_radiation_monochromator graphite
_diffrn_radiation_source 'fine-focus sealed tube'
_diffrn_radiation_type CuK\a
_diffrn_radiation_wavelength 1.54178
_diffrn_reflns_av_R_equivalents 0.0322
_diffrn_reflns_av_sigmaI/netI 0.0231
_diffrn_reflns_limit_h_max 6
_diffrn_reflns_limit_h_min -5
_diffrn_reflns_limit_k_max 16
_diffrn_reflns_limit_k_min -15
_diffrn_reflns_limit_l_max 24
_diffrn_reflns_limit_l_min -25
_diffrn_reflns_number 19107
_diffrn_reflns_theta_full 68.38
_diffrn_reflns_theta_max 68.38
_diffrn_reflns_theta_min 3.92
_exptl_absorpt_coefficient_mu 2.265
_exptl_absorpt_correction_T_max 0.8396
_exptl_absorpt_correction_T_min 0.4644
_exptl_absorpt_correction_type multi-scan
_exptl_absorpt_process_details 'SADABS; (Sheldrick, 2003)'
_exptl_crystal_colour colorless
_exptl_crystal_density_diffrn 1.413
_exptl_crystal_density_method 'not measured'
_exptl_crystal_description block
_exptl_crystal_F_000 704
_exptl_crystal_size_max 0.40
_exptl_crystal_size_mid 0.12
_exptl_crystal_size_min 0.08
_refine_diff_density_max 0.145
_refine_diff_density_min -0.159
_refine_diff_density_rms 0.032
_refine_ls_abs_structure_details 'Flack H D (1983), Acta Cryst. A39, 876-881'
_refine_ls_abs_structure_Flack 0.009(13)
_refine_ls_extinction_coef 0.0020(3)
_refine_ls_extinction_expression Fc^*^=kFc[1+0.001xFc^2^\l^3^/sin(2\q)]^-1/4^
_refine_ls_extinction_method SHELXL
_refine_ls_goodness_of_fit_ref 1.047
_refine_ls_hydrogen_treatment constr
_refine_ls_matrix_type full
_refine_ls_number_parameters 218
_refine_ls_number_reflns 2884
_refine_ls_number_restraints 0
_refine_ls_restrained_S_all 1.047
_refine_ls_R_factor_all 0.0293
_refine_ls_R_factor_gt 0.0281
_refine_ls_shift/su_max 0.001
_refine_ls_shift/su_mean 0.000
_refine_ls_structure_factor_coef Fsqd
_refine_ls_weighting_details 'calc w=1/[\s^2^(Fo^2^)+(0.0400P)^2^+0.2759P] where P=(Fo^2^+2Fc^2^)/3'
_refine_ls_weighting_scheme calc
_refine_ls_wR_factor_gt 0.0726
_refine_ls_wR_factor_ref 0.0736
_reflns_number_gt 2787
_reflns_number_total 2884
_reflns_threshold_expression >2sigma(I)
_cod_data_source_file c4cc06520d2.cif
_cod_data_source_block 5b
_cod_original_sg_symbol_H-M P212121
_cod_database_code 7115938

loop_
_symmetry_equiv_pos_as_xyz
'x, y, z'
'x+1/2, -y+1/2, -z'
'-x, y+1/2, -z+1/2'
'-x+1/2, -y, z+1/2'

loop_
_atom_site_label
_atom_site_type_symbol
_atom_site_fract_x
_atom_site_fract_y
_atom_site_fract_z
_atom_site_U_iso_or_equiv
_atom_site_adp_type
_atom_site_occupancy
_atom_site_symmetry_multiplicity
_atom_site_calc_flag
_atom_site_refinement_flags
Cl1 Cl -0.20611(9) 0.60229(4) 0.24232(2) 0.05101(15) Uani 1 1 d .
O1 O 0.3717(3) 0.81651(9) 0.40282(7) 0.0489(3) Uani 1 1 d .
O2 O -0.0366(2) 0.56643(9) 0.39466(5) 0.0360(3) Uani 1 1 d .
C1 C 0.3687(3) 0.51168(12) 0.39685(8) 0.0346(4) Uani 1 1 d .
O3 O 0.4362(2) 0.53246(10) 0.45035(6) 0.0454(3) Uani 1 1 d .
C2 C 0.0516(4) 0.72461(13) 0.44156(9) 0.0402(4) Uani 1 1 d .
H2 H 0.0128 0.7714 0.4734 0.048 Uiso 1 1 calc R
C3 C 0.2436(3) 0.74471(11) 0.39863(8) 0.0335(4) Uani 1 1 d .
C4 C 0.2633(3) 0.67336(11) 0.34267(8) 0.0335(4) Uani 1 1 d .
H4A H 0.4274 0.6701 0.3290 0.040 Uiso 1 1 calc R
H4B H 0.1714 0.6995 0.3067 0.040 Uiso 1 1 calc R
C5 C 0.1783(3) 0.56787(11) 0.35817(7) 0.0304(3) Uani 1 1 d .
N5 N 0.4473(3) 0.43521(10) 0.35936(7) 0.0378(3) Uani 1 1 d .
C6 C 0.6273(3) 0.36433(13) 0.37868(10) 0.0431(4) Uani 1 1 d .
H6A H 0.7124 0.3914 0.4156 0.052 Uiso 1 1 calc R
H6B H 0.7394 0.3565 0.3434 0.052 Uiso 1 1 calc R
C7 C 0.5313(3) 0.26316(12) 0.39633(8) 0.0357(4) Uani 1 1 d .
C8 C 0.6627(4) 0.17903(14) 0.38435(10) 0.0502(5) Uani 1 1 d .
H8 H 0.8058 0.1846 0.3623 0.060 Uiso 1 1 calc R
C9 C 0.5860(5) 0.08652(15) 0.40450(12) 0.0639(6) Uani 1 1 d .
H9 H 0.6789 0.0300 0.3968 0.077 Uiso 1 1 calc R
C10 C 0.3759(5) 0.07663(14) 0.43552(10) 0.0564(6) Uani 1 1 d .
H10 H 0.3238 0.0136 0.4489 0.068 Uiso 1 1 calc R
C11 C -0.0721(3) 0.64084(13) 0.43689(8) 0.0387(4) Uani 1 1 d .
H11 H -0.1966 0.6329 0.4660 0.046 Uiso 1 1 calc R
C12 C 0.2423(4) 0.15932(14) 0.44689(9) 0.0488(5) Uani 1 1 d .
H12 H 0.0973 0.1529 0.4679 0.059 Uiso 1 1 calc R
C13 C 0.3193(4) 0.25238(13) 0.42769(9) 0.0421(4) Uani 1 1 d .
H13 H 0.2266 0.3087 0.4360 0.051 Uiso 1 1 calc R
C14 C 0.3193(3) 0.42851(11) 0.30209(8) 0.0340(3) Uani 1 1 d .
C15 C 0.1505(3) 0.50364(11) 0.29974(7) 0.0310(3) Uani 1 1 d .
C16 C 0.0037(3) 0.50866(12) 0.24777(8) 0.0353(4) Uani 1 1 d .
C17 C 0.0213(4) 0.44021(14) 0.19810(8) 0.0431(4) Uani 1 1 d .
H17 H -0.0823 0.4428 0.1630 0.052 Uiso 1 1 calc R
C18 C 0.1943(4) 0.36795(13) 0.20110(9) 0.0461(4) Uani 1 1 d .
H18 H 0.2095 0.3226 0.1670 0.055 Uiso 1 1 calc R
C19 C 0.3452(3) 0.36064(12) 0.25288(9) 0.0426(4) Uani 1 1 d .
H19 H 0.4615 0.3111 0.2545 0.051 Uiso 1 1 calc R

loop_
_atom_site_aniso_label
_atom_site_aniso_U_11
_atom_site_aniso_U_22
_atom_site_aniso_U_33
_atom_site_aniso_U_23
_atom_site_aniso_U_13
_atom_site_aniso_U_12
Cl1 0.0511(3) 0.0550(3) 0.0469(2) -0.0081(2) -0.0064(2) 0.0165(2)
O1 0.0612(9) 0.0367(7) 0.0489(7) -0.0050(6) 0.0005(6) -0.0186(6)
O2 0.0361(6) 0.0362(6) 0.0356(6) -0.0055(5) 0.0089(5) -0.0113(5)
C1 0.0353(9) 0.0307(8) 0.0377(9) 0.0005(7) 0.0019(7) -0.0094(7)
O3 0.0468(8) 0.0499(7) 0.0395(7) -0.0030(6) -0.0074(6) -0.0057(6)
C2 0.0443(10) 0.0432(9) 0.0331(8) -0.0120(7) 0.0039(7) -0.0035(8)
C3 0.0395(10) 0.0288(8) 0.0321(8) 0.0006(6) -0.0036(7) -0.0046(7)
C4 0.0375(9) 0.0293(8) 0.0336(8) 0.0002(6) 0.0090(7) -0.0058(6)
C5 0.0333(8) 0.0277(7) 0.0301(7) -0.0012(6) 0.0060(6) -0.0060(6)
N5 0.0404(8) 0.0284(7) 0.0445(8) 0.0000(6) -0.0028(6) -0.0024(6)
C6 0.0323(10) 0.0393(9) 0.0576(11) 0.0036(8) -0.0022(8) 0.0002(7)
C7 0.0341(9) 0.0319(8) 0.0411(9) -0.0016(7) -0.0067(7) 0.0016(7)
C8 0.0472(12) 0.0460(10) 0.0575(12) -0.0012(9) 0.0037(9) 0.0128(9)
C9 0.0844(17) 0.0352(10) 0.0721(14) -0.0019(10) -0.0007(13) 0.0205(11)
C10 0.0854(17) 0.0335(10) 0.0503(11) 0.0068(8) -0.0097(11) -0.0072(10)
C11 0.0383(10) 0.0476(9) 0.0301(8) -0.0088(7) 0.0086(7) -0.0074(8)
C12 0.0523(13) 0.0499(11) 0.0444(10) 0.0052(8) 0.0013(8) -0.0096(9)
C13 0.0400(10) 0.0368(9) 0.0496(10) -0.0003(8) 0.0010(8) 0.0034(8)
C14 0.0370(9) 0.0261(7) 0.0388(8) 0.0006(6) 0.0034(7) -0.0069(6)
C15 0.0360(9) 0.0250(7) 0.0319(8) -0.0017(6) 0.0075(6) -0.0051(6)
C16 0.0393(9) 0.0327(8) 0.0339(8) -0.0009(7) 0.0038(7) -0.0019(6)
C17 0.0517(11) 0.0439(10) 0.0337(9) -0.0064(7) -0.0010(8) -0.0036(8)
C18 0.0598(12) 0.0364(9) 0.0421(9) -0.0132(7) 0.0064(9) -0.0040(9)
C19 0.0472(10) 0.0288(8) 0.0519(10) -0.0079(8) 0.0058(9) 0.0025(7)

loop_
_atom_type_symbol
_atom_type_description
_atom_type_scat_dispersion_real
_atom_type_scat_dispersion_imag
_atom_type_scat_source
C C 0.0181 0.0091 'International Tables Vol C Tables 4.2.6.8 and 6.1.1.4'
H H 0.0000 0.0000 'International Tables Vol C Tables 4.2.6.8 and 6.1.1.4'
Cl Cl 0.3639 0.7018 'International Tables Vol C Tables 4.2.6.8 and 6.1.1.4'
N N 0.0311 0.0180 'International Tables Vol C Tables 4.2.6.8 and 6.1.1.4'
O O 0.0492 0.0322 'International Tables Vol C Tables 4.2.6.8 and 6.1.1.4'

loop_
_geom_angle_atom_site_label_1
_geom_angle_atom_site_label_2
_geom_angle_atom_site_label_3
_geom_angle
C11 O2 C5 117.51(12)
O3 C1 N5 126.46(17)
O3 C1 C5 126.09(16)
N5 C1 C5 107.45(14)
C11 C2 C3 121.09(15)
C11 C2 H2 119.5
C3 C2 H2 119.5
O1 C3 C2 124.25(16)
O1 C3 C4 120.97(15)
C2 C3 C4 114.56(14)
C3 C4 C5 113.59(12)
C3 C4 H4A 108.8
C5 C4 H4A 108.8
C3 C4 H4B 108.8
C5 C4 H4B 108.8
H4A C4 H4B 107.7
O2 C5 C15 109.27(13)
O2 C5 C4 113.10(13)
C15 C5 C4 113.24(12)
O2 C5 C1 108.40(12)
C15 C5 C1 102.44(13)
C4 C5 C1 109.77(13)
C1 N5 C14 111.30(15)
C1 N5 C6 124.42(15)
C14 N5 C6 124.08(15)
N5 C6 C7 113.56(15)
N5 C6 H6A 108.9
C7 C6 H6A 108.9
N5 C6 H6B 108.9
C7 C6 H6B 108.9
H6A C6 H6B 107.7
C8 C7 C13 118.38(17)
C8 C7 C6 119.75(17)
C13 C7 C6 121.77(16)
C7 C8 C9 120.6(2)
C7 C8 H8 119.7
C9 C8 H8 119.7
C10 C9 C8 120.5(2)
C10 C9 H9 119.7
C8 C9 H9 119.7
C12 C10 C9 119.42(19)
C12 C10 H10 120.3
C9 C10 H10 120.3
C2 C11 O2 126.52(16)
C2 C11 H11 116.7
O2 C11 H11 116.7
C10 C12 C13 120.4(2)
C10 C12 H12 119.8
C13 C12 H12 119.8
C7 C13 C12 120.60(18)
C7 C13 H13 119.7
C12 C13 H13 119.7
C19 C14 C15 121.74(16)
C19 C14 N5 128.20(16)
C15 C14 N5 110.06(14)
C16 C15 C14 119.02(14)
C16 C15 C5 132.59(15)
C14 C15 C5 108.35(14)
C15 C16 C17 120.78(16)
C15 C16 Cl1 120.51(13)
C17 C16 Cl1 118.71(14)
C18 C17 C16 118.83(17)
C18 C17 H17 120.6
C16 C17 H17 120.6
C19 C18 C17 121.88(16)
C19 C18 H18 119.1
C17 C18 H18 119.1
C14 C19 C18 117.71(17)
C14 C19 H19 121.1
C18 C19 H19 121.1

loop_
_geom_bond_atom_site_label_1
_geom_bond_atom_site_label_2
_geom_bond_distance
Cl1 C16 1.7402(17)
O1 C3 1.213(2)
O2 C11 1.347(2)
O2 C5 1.4424(19)
C1 O3 1.212(2)
C1 N5 1.366(2)
C1 C5 1.549(2)
C2 C11 1.332(3)
C2 C3 1.440(3)
C2 H2 0.9400
C3 C4 1.513(2)
C4 C5 1.532(2)
C4 H4A 0.9800
C4 H4B 0.9800
C5 C15 1.500(2)
N5 C14 1.402(2)
N5 C6 1.457(2)
C6 C7 1.511(2)
C6 H6A 0.9800
C6 H6B 0.9800
C7 C8 1.379(3)
C7 C13 1.382(3)
C8 C9 1.383(3)
C8 H8 0.9400
C9 C10 1.368(4)
C9 H9 0.9400
C10 C12 1.368(3)
C10 H10 0.9400
C11 H11 0.9400
C12 C13 1.384(3)
C12 H12 0.9400
C13 H13 0.9400
C14 C19 1.380(2)
C14 C15 1.396(2)
C15 C16 1.371(2)
C16 C17 1.388(2)
C17 C18 1.386(3)
C17 H17 0.9400
C18 C19 1.384(3)
C18 H18 0.9400
C19 H19 0.9400

loop_
_geom_torsion_atom_site_label_1
_geom_torsion_atom_site_label_2
_geom_torsion_atom_site_label_3
_geom_torsion_atom_site_label_4
_geom_torsion
C11 C2 C3 O1 -175.33(19)
C11 C2 C3 C4 10.0(3)
O1 C3 C4 C5 153.77(17)
C2 C3 C4 C5 -31.4(2)
C11 O2 C5 C15 -160.33(14)
C11 O2 C5 C4 -33.20(19)
C11 O2 C5 C1 88.77(17)
C3 C4 C5 O2 42.9(2)
C3 C4 C5 C15 167.93(14)
C3 C4 C5 C1 -78.28(17)
O3 C1 C5 O2 -58.8(2)
N5 C1 C5 O2 121.69(13)
O3 C1 C5 C15 -174.26(16)
N5 C1 C5 C15 6.26(16)
O3 C1 C5 C4 65.2(2)
N5 C1 C5 C4 -114.32(14)
O3 C1 N5 C14 175.79(16)
C5 C1 N5 C14 -4.73(17)
O3 C1 N5 C6 0.8(3)
C5 C1 N5 C6 -179.76(14)
C1 N5 C6 C7 104.74(19)
C14 N5 C6 C7 -69.7(2)
N5 C6 C7 C8 147.41(18)
N5 C6 C7 C13 -36.3(2)
C13 C7 C8 C9 -1.3(3)
C6 C7 C8 C9 175.1(2)
C7 C8 C9 C10 1.4(4)
C8 C9 C10 C12 -0.4(3)
C3 C2 C11 O2 0.9(3)
C5 O2 C11 C2 11.7(3)
C9 C10 C12 C13 -0.5(3)
C8 C7 C13 C12 0.4(3)
C6 C7 C13 C12 -175.93(18)
C10 C12 C13 C7 0.5(3)
C1 N5 C14 C19 -179.22(16)
C6 N5 C14 C19 -4.2(3)
C1 N5 C14 C15 1.05(19)
C6 N5 C14 C15 176.10(14)
C19 C14 C15 C16 1.4(2)
N5 C14 C15 C16 -178.82(14)
C19 C14 C15 C5 -176.51(15)
N5 C14 C15 C5 3.25(18)
O2 C5 C15 C16 62.0(2)
C4 C5 C15 C16 -65.1(2)
C1 C5 C15 C16 176.80(17)
O2 C5 C15 C14 -120.46(14)
C4 C5 C15 C14 112.49(16)
C1 C5 C15 C14 -5.65(16)
C14 C15 C16 C17 0.1(2)
C5 C15 C16 C17 177.44(17)
C14 C15 C16 Cl1 -179.00(12)
C5 C15 C16 Cl1 -1.7(2)
C15 C16 C17 C18 -1.6(3)
Cl1 C16 C17 C18 177.47(14)
C16 C17 C18 C19 1.8(3)
C15 C14 C19 C18 -1.3(3)
N5 C14 C19 C18 178.97(17)
C17 C18 C19 C14 -0.3(3)
